data_9002383
loop_
_publ_author_name
'Xu, H.'
'Heaney, P. J.'
'Beall, G. H.'

_publ_section_title
;Phase transitions induced by solid solution in stuffed derivatives of quartz:
 A powder synchrotron XRD study of the LiAlSiO4-SiO2 join Sample: x=.9,
 Li.1Al.1Si1.9O4, alpha quartz structure
;
_journal_name_full 'American Mineralogist'
_journal_page_first 971
_journal_page_last 979
_journal_volume 85
_journal_year 2000
_chemical_formula_structural Li.1Al.1Si1.9O4
_chemical_formula_sum 'Al0.05 Li0.05 O2 Si0.95'
_space_group_IT_number 154
_symmetry_space_group_name_Hall 'P 32 2"'
_symmetry_space_group_name_H-M 'P 32 2 1'
_cell_angle_alpha 90
_cell_angle_beta 90
_cell_angle_gamma 120
_cell_length_a 4.9567
_cell_length_b 4.9567
_cell_length_c 5.4164
_cell_formula_units_Z 3
_cell_volume 115.246
_database_code_amcsd 0002467
_exptl_crystal_density_diffrn 2.610
_cod_original_formula_sum 'Li.05 (Si.95 Al.05) O2'
_cod_database_code 9002383
_amcsd_formula_title Li.1Al.1Si1.9O4

loop_
_space_group_symop_operation_xyz
x,y,z
y,x,-z
-y,x-y,2/3+z
-x,-x+y,2/3-z
-x+y,-x,1/3+z
x-y,-y,1/3-z

loop_
_atom_site_label
_atom_site_fract_x
_atom_site_fract_y
_atom_site_fract_z
_atom_site_occupancy
_atom_site_U_iso_or_equiv
Li 0.00000 0.00000 0.00000 0.05000 ?
Si 0.52480 0.00000 0.66667 0.95000 0.01310
Al 0.52480 0.00000 0.66667 0.05000 0.01310
O 0.58870 0.74350 0.79400 1.00000 0.02000

loop_
_cod_related_entry_id
_cod_related_entry_database
_cod_related_entry_code
1 AMCSD 0002467
